data_7223683
loop_
_publ_author_name
'Pauer, F.'
'Erhart, M.'
'Mews, R.'
'Stalke, D.'

_publ_section_title
;
 Fluorosulfonium hexafluoroarsenate RSF2(+)AsF6(-)
;
_journal_name_full
;
Zeitschrift fuer Naturforschung, Teil B. Anorganische Chemie, Organische 
Chemie (42,1987-)
;
_journal_page_first 271
_journal_page_last 276
_journal_volume 45
_journal_year 1990
_chemical_formula_sum 'C As F11 S'
_chemical_name_systematic 'C F3 S F2 (As F6)'
_space_group_IT_number 14
_symmetry_space_group_name_Hall '-P 2ybc'
_symmetry_space_group_name_H-M 'P 1 21/c 1'
_cell_angle_alpha 90
_cell_angle_beta 100.08
_cell_angle_gamma 90
_cell_formula_units_Z 4
_cell_length_a 6.245
_cell_length_b 11.063
_cell_length_c 11.738
_cell_volume 798.442
_citation_journal_id_ASTM ZNBSEN
_cod_data_source_file Pauer_ZNBSEN_1990_2000.cif
_cod_data_source_block C1As1F11S1
_cod_original_cell_volume 798.4423
_cod_original_formula_sum 'C1 As1 F11 S1'
_cod_database_code 7223683

loop_
_symmetry_equiv_pos_as_xyz
x,y,z
-x,y+1/2,-z+1/2
-x,-y,-z
x,-y-1/2,z-1/2

loop_
_atom_site_label
_atom_site_type_symbol
_atom_site_fract_x
_atom_site_fract_y
_atom_site_fract_z
_atom_site_occupancy
_atom_site_U_iso_or_equiv
F8 F-1 0.6353 0.2194 0.8261 1 0.0
F6 F-1 0.3798 0.0009 0.7156 1 0.0
F1 F-1 0.0001 -0.0487 0.6676 1 0.0
F10 F-1 0.3847 0.3396 0.9294 1 0.0
F11 F-1 0.4033 0.2316 0.081 1 0.0
As1 As+5 0.1615 0.0151 0.7809 1 0.0
F7 F-1 0.9061 0.2446 0.9834 1 0.0
F9 F-1 0.6415 0.3678 0.073 1 0.0
F2 F-1 -0.0463 0.0262 0.8555 1 0.0
S1 S+2 0.6932 0.1753 0.9507 1 0.0
F4 F-1 0.2143 -0.1268 0.8432 1 0.0
F5 F-1 0.1147 0.1561 0.7285 1 0.0
F3 F-1 0.3304 0.0746 0.9017 1 0.0
C1 C+4 0.514 0.2903 0.0147 1 0.0
